data_2226165
loop_
_publ_author_name
'Rajesh, K.'
'Vijayakumar, V.'
'Sarveswari, S.'
'Narasimhamurthy, T.'
'Tiekink, Edward R. T.'

_publ_section_title
;
 1-[2,4,6-Trimethyl-3,5-bis(4-oxopiperidin-1-ylmethyl)benzyl]piperidin-4-one
;
_journal_coeditor_code HG2682
_journal_issue 6
_journal_name_full 'Acta Crystallographica Section E'
_journal_page_first o1306
_journal_page_last o1307
_journal_paper_doi 10.1107/S1600536810016570
_journal_volume 66
_journal_year 2010
_chemical_formula_iupac 'C27 H39 N3 O3'
_chemical_formula_moiety 'C27 H39 N3 O3'
_chemical_formula_sum 'C27 H39 N3 O3'
_chemical_formula_weight 453.61
_chemical_name_systematic
;
1-[2,4,6-Trimethyl-3,5-bis(4-oxopiperidin-1-ylmethyl)benzyl]piperidin-4-one
;
_space_group_IT_number 2
_symmetry_cell_setting triclinic
_symmetry_space_group_name_Hall '-P 1'
_symmetry_space_group_name_H-M 'P -1'
_atom_sites_solution_hydrogens geom
_atom_sites_solution_primary direct
_atom_sites_solution_secondary difmap
_audit_creation_method SHELXL-97
_cell_angle_alpha 67.641(3)
_cell_angle_beta 87.749(4)
_cell_angle_gamma 73.630(3)
_cell_formula_units_Z 2
_cell_length_a 7.9315(16)
_cell_length_b 12.449(3)
_cell_length_c 14.618(3)
_cell_measurement_reflns_used 969
_cell_measurement_temperature 293(2)
_cell_measurement_theta_max 21.9
_cell_measurement_theta_min 2.9
_cell_volume 1277.0(5)
_computing_cell_refinement 'SAINT (Bruker, 2001)'
_computing_data_collection 'SMART (Bruker, 2001)'
_computing_data_reduction 'SAINT (Bruker, 2001)'
_computing_molecular_graphics 'ORTEP-3 (Farrugia, 1997) and DIAMOND (Brandenburg, 2006)'
_computing_publication_material 'publCIF (Westrip, 2010)'
_computing_structure_refinement 'SHELXL97 (Sheldrick, 2008)'
_computing_structure_solution 'SHELXS97 (Sheldrick, 2008)'
_diffrn_ambient_temperature 293(2)
_diffrn_measured_fraction_theta_full 0.998
_diffrn_measured_fraction_theta_max 0.998
_diffrn_measurement_device_type 'Bruker SMART APEX CCD diffractometer'
_diffrn_measurement_method '\w scans'
_diffrn_radiation_monochromator graphite
_diffrn_radiation_source 'fine-focus sealed tube'
_diffrn_radiation_type MoK\a
_diffrn_radiation_wavelength 0.71073
_diffrn_reflns_av_R_equivalents 0.026
_diffrn_reflns_av_sigmaI/netI 0.032
_diffrn_reflns_limit_h_max 9
_diffrn_reflns_limit_h_min -9
_diffrn_reflns_limit_k_max 14
_diffrn_reflns_limit_k_min -14
_diffrn_reflns_limit_l_max 17
_diffrn_reflns_limit_l_min -17
_diffrn_reflns_number 12284
_diffrn_reflns_theta_full 25.0
_diffrn_reflns_theta_max 25.0
_diffrn_reflns_theta_min 1.5
_exptl_absorpt_coefficient_mu 0.077
_exptl_absorpt_correction_T_max 0.987
_exptl_absorpt_correction_T_min 0.981
_exptl_absorpt_correction_type multi-scan
_exptl_absorpt_process_details '(SADABS; Sheldrick, 1998)'
_exptl_crystal_colour colourless
_exptl_crystal_density_diffrn 1.180
_exptl_crystal_density_method 'not measured'
_exptl_crystal_description block
_exptl_crystal_F_000 492
_exptl_crystal_size_max 0.28
_exptl_crystal_size_mid 0.21
_exptl_crystal_size_min 0.17
_refine_diff_density_max 0.26
_refine_diff_density_min -0.14
_refine_ls_extinction_method none
_refine_ls_goodness_of_fit_ref 1.021
_refine_ls_hydrogen_treatment constr
_refine_ls_matrix_type full
_refine_ls_number_parameters 301
_refine_ls_number_reflns 4490
_refine_ls_number_restraints 0
_refine_ls_restrained_S_all 1.021
_refine_ls_R_factor_all 0.0921
_refine_ls_R_factor_gt 0.0620
_refine_ls_shift/su_max 0.007
_refine_ls_shift/su_mean 0.000
_refine_ls_structure_factor_coef Fsqd
_refine_ls_weighting_details 'calc w=1/[\s^2^(Fo^2^)+(0.0929P)^2^+0.3308P] where P=(Fo^2^+2Fc^2^)/3'
_refine_ls_weighting_scheme calc
_refine_ls_wR_factor_gt 0.1617
_refine_ls_wR_factor_ref 0.1834
_reflns_number_gt 3008
_reflns_number_total 4490
_reflns_threshold_expression I>2\s(I)
_cod_data_source_file hg2682.cif
_cod_data_source_block I
_cod_database_code 2226165
_cod_database_fobs_code 2226165

loop_
_symmetry_equiv_pos_as_xyz
'x, y, z'
'-x, -y, -z'

loop_
_atom_site_type_symbol
_atom_site_label
_atom_site_fract_x
_atom_site_fract_y
_atom_site_fract_z
_atom_site_U_iso_or_equiv
_atom_site_adp_type
_atom_site_calc_flag
_atom_site_refinement_flags
_atom_site_occupancy
_atom_site_disorder_assembly
_atom_site_disorder_group
O O1 -0.1090(3) -0.3541(2) 0.4155(2) 0.1134(9) Uani d . 1 . .
O O2 -0.5097(3) 0.4895(2) 0.2615(2) 0.1089(8) Uani d . 1 . .
O O3 1.1430(3) 0.1907(3) -0.0499(2) 0.1334(11) Uani d . 1 . .
N N1 0.2978(2) -0.20717(17) 0.36948(14) 0.0539(5) Uani d . 1 . .
N N2 0.0198(2) 0.35113(19) 0.26602(16) 0.0603(6) Uani d . 1 . .
N N3 0.6691(2) 0.18892(18) 0.05220(14) 0.0558(5) Uani d . 1 . .
C C1 0.4104(3) -0.0297(2) 0.33087(17) 0.0502(6) Uani d . 1 . .
C C2 0.3290(3) 0.0681(2) 0.35901(17) 0.0511(6) Uani d . 1 . .
C C3 0.3003(3) 0.1875(2) 0.29004(19) 0.0532(6) Uani d . 1 . .
C C4 0.3618(3) 0.2095(2) 0.19514(18) 0.0545(6) Uani d . 1 . .
C C5 0.4516(3) 0.1122(2) 0.16894(17) 0.0520(6) Uani d . 1 . .
C C6 0.4721(3) -0.0076(2) 0.23580(18) 0.0511(6) Uani d . 1 . .
C C7 0.4264(3) -0.1596(2) 0.39930(19) 0.0592(7) Uani d . 1 . .
H H7A 0.5444 -0.2101 0.3991 0.071 Uiso calc R 1 . .
H H7B 0.4088 -0.1636 0.4664 0.071 Uiso calc R 1 . .
C C8 0.3258(3) -0.3350(2) 0.4315(2) 0.0705(8) Uani d . 1 . .
H H8A 0.3095 -0.3439 0.4999 0.085 Uiso calc R 1 . .
H H8B 0.4462 -0.3799 0.4284 0.085 Uiso calc R 1 . .
C C9 0.1999(4) -0.3884(3) 0.3990(3) 0.0792(9) Uani d . 1 . .
H H9A 0.2340 -0.3963 0.3369 0.095 Uiso calc R 1 . .
H H9B 0.2100 -0.4689 0.4483 0.095 Uiso calc R 1 . .
C C10 0.0127(4) -0.3128(3) 0.3857(2) 0.0704(8) Uani d . 1 . .
C C11 -0.0149(3) -0.1805(2) 0.3333(2) 0.0684(7) Uani d . 1 . .
H H11A -0.1333 -0.1373 0.3415 0.082 Uiso calc R 1 . .
H H11B -0.0036 -0.1616 0.2630 0.082 Uiso calc R 1 . .
C C12 0.1175(3) -0.1385(2) 0.37301(19) 0.0580(6) Uani d . 1 . .
H H12A 0.1019 -0.0531 0.3340 0.070 Uiso calc R 1 . .
H H12B 0.0960 -0.1479 0.4410 0.070 Uiso calc R 1 . .
C C13 0.2677(3) 0.0440(3) 0.46323(19) 0.0677(7) Uani d . 1 . .
H H13A 0.1498 0.0375 0.4643 0.102 Uiso calc R 1 . .
H H13B 0.2698 0.1097 0.4819 0.102 Uiso calc R 1 . .
H H13C 0.3448 -0.0303 0.5091 0.102 Uiso calc R 1 . .
C C14 0.2003(3) 0.2953(2) 0.3141(2) 0.0655(7) Uani d . 1 . .
H H14A 0.1946 0.2693 0.3854 0.079 Uiso calc R 1 . .
H H14B 0.2641 0.3556 0.2929 0.079 Uiso calc R 1 . .
C C15 -0.0916(3) 0.2725(2) 0.3062(2) 0.0587(6) Uani d . 1 . .
H H15A -0.1012 0.2573 0.3761 0.070 Uiso calc R 1 . .
H H15B -0.0373 0.1953 0.3004 0.070 Uiso calc R 1 . .
C C16 -0.2748(3) 0.3271(3) 0.2531(2) 0.0770(8) Uani d . 1 . .
H H16A -0.2675 0.3275 0.1866 0.092 Uiso calc R 1 . .
H H16B -0.3491 0.2767 0.2881 0.092 Uiso calc R 1 . .
C C17 -0.3573(4) 0.4534(3) 0.2471(2) 0.0750(8) Uani d . 1 . .
C C18 -0.2391(4) 0.5317(3) 0.2223(3) 0.1045(12) Uani d . 1 . .
H H18A -0.2927 0.6024 0.2380 0.125 Uiso calc R 1 . .
H H18B -0.2249 0.5597 0.1516 0.125 Uiso calc R 1 . .
C C19 -0.0583(4) 0.4656(3) 0.2789(3) 0.0860(10) Uani d . 1 . .
H H19A 0.0189 0.5170 0.2551 0.103 Uiso calc R 1 . .
H H19B -0.0698 0.4493 0.3488 0.103 Uiso calc R 1 . .
C C20 0.3263(3) 0.3379(3) 0.1196(2) 0.0757(8) Uani d . 1 . .
H H20A 0.4242 0.3442 0.0792 0.114 Uiso calc R 1 . .
H H20B 0.3107 0.3926 0.1532 0.114 Uiso calc R 1 . .
H H20C 0.2214 0.3586 0.0784 0.114 Uiso calc R 1 . .
C C21 0.5171(3) 0.1390(3) 0.06593(18) 0.0628(7) Uani d . 1 . .
H H21A 0.5507 0.0648 0.0536 0.075 Uiso calc R 1 . .
H H21B 0.4215 0.1966 0.0174 0.075 Uiso calc R 1 . .
C C22 0.6971(4) 0.2351(3) -0.0532(2) 0.0842(10) Uani d . 1 . .
H H22A 0.5887 0.2925 -0.0905 0.101 Uiso calc R 1 . .
H H22B 0.7295 0.1686 -0.0758 0.101 Uiso calc R 1 . .
C C23 0.8419(4) 0.2969(4) -0.0716(3) 0.1011(12) Uani d . 1 . .
H H23A 0.8620 0.3253 -0.1416 0.121 Uiso calc R 1 . .
H H23B 0.8064 0.3665 -0.0530 0.121 Uiso calc R 1 . .
C C24 1.0056(4) 0.2109(3) -0.0130(2) 0.0797(9) Uani d . 1 . .
C C25 0.9854(3) 0.1473(3) 0.0935(2) 0.0755(8) Uani d . 1 . .
H H25A 0.9698 0.2031 0.1269 0.091 Uiso calc R 1 . .
H H25B 1.0913 0.0811 0.1235 0.091 Uiso calc R 1 . .
C C26 0.8270(3) 0.0975(2) 0.1068(2) 0.0644(7) Uani d . 1 . .
H H26A 0.8527 0.0309 0.0845 0.077 Uiso calc R 1 . .
H H26B 0.8071 0.0659 0.1767 0.077 Uiso calc R 1 . .
C C27 0.5526(3) -0.1134(3) 0.2056(2) 0.0691(8) Uani d . 1 . .
H H27A 0.4736 -0.1128 0.1572 0.104 Uiso calc R 1 . .
H H27B 0.5726 -0.1879 0.2628 0.104 Uiso calc R 1 . .
H H27C 0.6625 -0.1067 0.1777 0.104 Uiso calc R 1 . .

loop_
_atom_site_aniso_label
_atom_site_aniso_U_11
_atom_site_aniso_U_22
_atom_site_aniso_U_33
_atom_site_aniso_U_12
_atom_site_aniso_U_13
_atom_site_aniso_U_23
O1 0.0747(14) 0.0842(16) 0.159(2) -0.0394(13) 0.0274(15) -0.0133(15)
O2 0.0508(12) 0.1078(18) 0.160(2) -0.0044(12) 0.0228(13) -0.0575(16)
O3 0.0656(14) 0.245(3) 0.131(2) -0.0694(18) 0.0524(14) -0.105(2)
N1 0.0428(10) 0.0519(12) 0.0582(12) -0.0119(9) 0.0099(9) -0.0137(10)
N2 0.0401(10) 0.0613(13) 0.0751(14) -0.0127(9) 0.0124(9) -0.0238(11)
N3 0.0351(10) 0.0699(13) 0.0532(12) -0.0180(9) 0.0068(8) -0.0122(10)
C1 0.0308(11) 0.0641(15) 0.0553(14) -0.0161(10) 0.0028(10) -0.0210(12)
C2 0.0303(11) 0.0717(17) 0.0548(14) -0.0155(11) 0.0042(10) -0.0276(13)
C3 0.0307(11) 0.0663(16) 0.0676(16) -0.0172(11) 0.0049(10) -0.0288(13)
C4 0.0301(11) 0.0641(16) 0.0664(16) -0.0170(11) 0.0025(10) -0.0193(13)
C5 0.0289(11) 0.0755(17) 0.0561(14) -0.0225(11) 0.0062(10) -0.0251(13)
C6 0.0305(11) 0.0688(16) 0.0632(15) -0.0209(11) 0.0105(10) -0.0312(13)
C7 0.0401(12) 0.0672(17) 0.0615(15) -0.0099(11) 0.0024(11) -0.0191(13)
C8 0.0538(15) 0.0587(17) 0.0804(19) -0.0076(13) 0.0117(13) -0.0137(14)
C9 0.078(2) 0.0552(17) 0.100(2) -0.0240(15) 0.0208(17) -0.0225(16)
C10 0.0621(17) 0.0688(18) 0.0790(19) -0.0278(14) 0.0131(14) -0.0213(15)
C11 0.0518(15) 0.0663(17) 0.0783(18) -0.0207(13) 0.0024(13) -0.0157(14)
C12 0.0443(13) 0.0559(15) 0.0659(16) -0.0132(11) 0.0056(11) -0.0161(12)
C13 0.0547(15) 0.0854(19) 0.0636(17) -0.0163(14) 0.0091(12) -0.0327(15)
C14 0.0443(14) 0.0750(18) 0.0871(19) -0.0201(13) 0.0092(13) -0.0403(15)
C15 0.0414(13) 0.0625(16) 0.0712(16) -0.0131(11) 0.0062(11) -0.0262(13)
C16 0.0466(15) 0.087(2) 0.098(2) -0.0117(14) 0.0010(14) -0.0419(18)
C17 0.0468(15) 0.080(2) 0.085(2) -0.0035(14) 0.0067(13) -0.0281(16)
C18 0.0654(19) 0.064(2) 0.153(3) -0.0025(16) 0.018(2) -0.022(2)
C19 0.0603(17) 0.0647(19) 0.136(3) -0.0224(15) 0.0241(18) -0.0402(19)
C20 0.0501(15) 0.0744(19) 0.086(2) -0.0166(13) 0.0093(14) -0.0149(16)
C21 0.0425(13) 0.0917(19) 0.0569(15) -0.0282(13) 0.0075(11) -0.0257(14)
C22 0.0580(16) 0.116(3) 0.0561(17) -0.0340(17) 0.0056(13) -0.0031(16)
C23 0.079(2) 0.122(3) 0.086(2) -0.052(2) 0.0246(18) -0.008(2)
C24 0.0575(17) 0.123(3) 0.092(2) -0.0536(18) 0.0352(16) -0.060(2)
C25 0.0408(14) 0.105(2) 0.084(2) -0.0235(14) 0.0092(13) -0.0388(18)
C26 0.0408(13) 0.0757(18) 0.0666(16) -0.0169(12) 0.0054(11) -0.0166(14)
C27 0.0569(15) 0.0853(19) 0.0825(19) -0.0324(14) 0.0234(14) -0.0440(16)

loop_
_atom_type_symbol
_atom_type_description
_atom_type_scat_dispersion_real
_atom_type_scat_dispersion_imag
_atom_type_scat_source
C C 0.0033 0.0016 'International Tables Vol C Tables 4.2.6.8 and 6.1.1.4'
H H 0.0000 0.0000 'International Tables Vol C Tables 4.2.6.8 and 6.1.1.4'
N N 0.0061 0.0033 'International Tables Vol C Tables 4.2.6.8 and 6.1.1.4'
O O 0.0106 0.0060 'International Tables Vol C Tables 4.2.6.8 and 6.1.1.4'

loop_
_geom_angle_atom_site_label_1
_geom_angle_atom_site_label_2
_geom_angle_atom_site_label_3
_geom_angle_site_symmetry_1
_geom_angle_site_symmetry_3
_geom_angle
_geom_angle_publ_flag
C12 N1 C8 . . 109.97(18) ?
C12 N1 C7 . . 111.77(19) ?
C8 N1 C7 . . 110.82(19) ?
C15 N2 C19 . . 109.09(19) ?
C15 N2 C14 . . 112.1(2) ?
C19 N2 C14 . . 109.6(2) ?
C26 N3 C22 . . 109.5(2) ?
C26 N3 C21 . . 111.39(19) ?
C22 N3 C21 . . 108.5(2) ?
C6 C1 C2 . . 120.0(2) ?
C6 C1 C7 . . 118.4(2) ?
C2 C1 C7 . . 121.5(2) ?
C3 C2 C1 . . 119.8(2) ?
C3 C2 C13 . . 120.1(2) ?
C1 C2 C13 . . 120.0(2) ?
C2 C3 C4 . . 120.0(2) ?
C2 C3 C14 . . 121.7(2) ?
C4 C3 C14 . . 118.3(2) ?
C5 C4 C3 . . 120.2(2) ?
C5 C4 C20 . . 119.6(2) ?
C3 C4 C20 . . 120.2(2) ?
C4 C5 C6 . . 120.0(2) ?
C4 C5 C21 . . 118.9(2) ?
C6 C5 C21 . . 121.0(2) ?
C5 C6 C1 . . 119.8(2) ?
C5 C6 C27 . . 120.9(2) ?
C1 C6 C27 . . 119.2(2) ?
N1 C7 C1 . . 112.09(18) ?
N1 C7 H7A . . 109.2 ?
C1 C7 H7A . . 109.2 ?
N1 C7 H7B . . 109.2 ?
C1 C7 H7B . . 109.2 ?
H7A C7 H7B . . 107.9 ?
N1 C8 C9 . . 112.0(2) ?
N1 C8 H8A . . 109.2 ?
C9 C8 H8A . . 109.2 ?
N1 C8 H8B . . 109.2 ?
C9 C8 H8B . . 109.2 ?
H8A C8 H8B . . 107.9 ?
C10 C9 C8 . . 112.8(2) ?
C10 C9 H9A . . 109.0 ?
C8 C9 H9A . . 109.0 ?
C10 C9 H9B . . 109.0 ?
C8 C9 H9B . . 109.0 ?
H9A C9 H9B . . 107.8 ?
O1 C10 C11 . . 121.5(3) ?
O1 C10 C9 . . 123.7(3) ?
C11 C10 C9 . . 114.8(2) ?
C10 C11 C12 . . 111.3(2) ?
C10 C11 H11A . . 109.4 ?
C12 C11 H11A . . 109.4 ?
C10 C11 H11B . . 109.4 ?
C12 C11 H11B . . 109.4 ?
H11A C11 H11B . . 108.0 ?
N1 C12 C11 . . 111.6(2) ?
N1 C12 H12A . . 109.3 ?
C11 C12 H12A . . 109.3 ?
N1 C12 H12B . . 109.3 ?
C11 C12 H12B . . 109.3 ?
H12A C12 H12B . . 108.0 ?
C2 C13 H13A . . 109.5 ?
C2 C13 H13B . . 109.5 ?
H13A C13 H13B . . 109.5 ?
C2 C13 H13C . . 109.5 ?
H13A C13 H13C . . 109.5 ?
H13B C13 H13C . . 109.5 ?
N2 C14 C3 . . 112.7(2) ?
N2 C14 H14A . . 109.1 ?
C3 C14 H14A . . 109.1 ?
N2 C14 H14B . . 109.1 ?
C3 C14 H14B . . 109.1 ?
H14A C14 H14B . . 107.8 ?
N2 C15 C16 . . 112.2(2) ?
N2 C15 H15A . . 109.2 ?
C16 C15 H15A . . 109.2 ?
N2 C15 H15B . . 109.2 ?
C16 C15 H15B . . 109.2 ?
H15A C15 H15B . . 107.9 ?
C17 C16 C15 . . 112.2(2) ?
C17 C16 H16A . . 109.2 ?
C15 C16 H16A . . 109.2 ?
C17 C16 H16B . . 109.2 ?
C15 C16 H16B . . 109.2 ?
H16A C16 H16B . . 107.9 ?
O2 C17 C18 . . 122.0(3) ?
O2 C17 C16 . . 122.6(3) ?
C18 C17 C16 . . 115.4(2) ?
C17 C18 C19 . . 112.1(3) ?
C17 C18 H18A . . 109.2 ?
C19 C18 H18A . . 109.2 ?
C17 C18 H18B . . 109.2 ?
C19 C18 H18B . . 109.2 ?
H18A C18 H18B . . 107.9 ?
N2 C19 C18 . . 111.2(3) ?
N2 C19 H19A . . 109.4 ?
C18 C19 H19A . . 109.4 ?
N2 C19 H19B . . 109.4 ?
C18 C19 H19B . . 109.4 ?
H19A C19 H19B . . 108.0 ?
C4 C20 H20A . . 109.5 ?
C4 C20 H20B . . 109.5 ?
H20A C20 H20B . . 109.5 ?
C4 C20 H20C . . 109.5 ?
H20A C20 H20C . . 109.5 ?
H20B C20 H20C . . 109.5 ?
N3 C21 C5 . . 113.1(2) ?
N3 C21 H21A . . 108.9 ?
C5 C21 H21A . . 108.9 ?
N3 C21 H21B . . 108.9 ?
C5 C21 H21B . . 108.9 ?
H21A C21 H21B . . 107.8 ?
N3 C22 C23 . . 110.2(3) ?
N3 C22 H22A . . 109.6 ?
C23 C22 H22A . . 109.6 ?
N3 C22 H22B . . 109.6 ?
C23 C22 H22B . . 109.6 ?
H22A C22 H22B . . 108.1 ?
C24 C23 C22 . . 109.8(3) ?
C24 C23 H23A . . 109.7 ?
C22 C23 H23A . . 109.7 ?
C24 C23 H23B . . 109.7 ?
C22 C23 H23B . . 109.7 ?
H23A C23 H23B . . 108.2 ?
O3 C24 C23 . . 122.3(3) ?
O3 C24 C25 . . 122.9(3) ?
C23 C24 C25 . . 114.8(2) ?
C24 C25 C26 . . 110.8(2) ?
C24 C25 H25A . . 109.5 ?
C26 C25 H25A . . 109.5 ?
C24 C25 H25B . . 109.5 ?
C26 C25 H25B . . 109.5 ?
H25A C25 H25B . . 108.1 ?
N3 C26 C25 . . 112.1(2) ?
N3 C26 H26A . . 109.2 ?
C25 C26 H26A . . 109.2 ?
N3 C26 H26B . . 109.2 ?
C25 C26 H26B . . 109.2 ?
H26A C26 H26B . . 107.9 ?
C6 C27 H27A . . 109.5 ?
C6 C27 H27B . . 109.5 ?
H27A C27 H27B . . 109.5 ?
C6 C27 H27C . . 109.5 ?
H27A C27 H27C . . 109.5 ?
H27B C27 H27C . . 109.5 ?

loop_
_geom_bond_atom_site_label_1
_geom_bond_atom_site_label_2
_geom_bond_site_symmetry_2
_geom_bond_distance
_geom_bond_publ_flag
O1 C10 . 1.209(3) ?
O2 C17 . 1.205(3) ?
O3 C24 . 1.202(3) ?
N1 C12 . 1.455(3) ?
N1 C8 . 1.457(3) ?
N1 C7 . 1.468(3) ?
N2 C15 . 1.447(3) ?
N2 C19 . 1.465(3) ?
N2 C14 . 1.474(3) ?
N3 C26 . 1.444(3) ?
N3 C22 . 1.457(3) ?
N3 C21 . 1.480(3) ?
C1 C6 . 1.407(3) ?
C1 C2 . 1.409(3) ?
C1 C7 . 1.515(3) ?
C2 C3 . 1.402(3) ?
C2 C13 . 1.524(3) ?
C3 C4 . 1.404(3) ?
C3 C14 . 1.513(3) ?
C4 C5 . 1.402(3) ?
C4 C20 . 1.511(4) ?
C5 C6 . 1.405(3) ?
C5 C21 . 1.517(3) ?
C6 C27 . 1.511(3) ?
C7 H7A . 0.9700 ?
C7 H7B . 0.9700 ?
C8 C9 . 1.522(4) ?
C8 H8A . 0.9700 ?
C8 H8B . 0.9700 ?
C9 C10 . 1.491(4) ?
C9 H9A . 0.9700 ?
C9 H9B . 0.9700 ?
C10 C11 . 1.482(4) ?
C11 C12 . 1.517(3) ?
C11 H11A . 0.9700 ?
C11 H11B . 0.9700 ?
C12 H12A . 0.9700 ?
C12 H12B . 0.9700 ?
C13 H13A . 0.9600 ?
C13 H13B . 0.9600 ?
C13 H13C . 0.9600 ?
C14 H14A . 0.9700 ?
C14 H14B . 0.9700 ?
C15 C16 . 1.518(3) ?
C15 H15A . 0.9700 ?
C15 H15B . 0.9700 ?
C16 C17 . 1.493(4) ?
C16 H16A . 0.9700 ?
C16 H16B . 0.9700 ?
C17 C18 . 1.477(4) ?
C18 C19 . 1.526(4) ?
C18 H18A . 0.9700 ?
C18 H18B . 0.9700 ?
C19 H19A . 0.9700 ?
C19 H19B . 0.9700 ?
C20 H20A . 0.9600 ?
C20 H20B . 0.9600 ?
C20 H20C . 0.9600 ?
C21 H21A . 0.9700 ?
C21 H21B . 0.9700 ?
C22 C23 . 1.516(4) ?
C22 H22A . 0.9700 ?
C22 H22B . 0.9700 ?
C23 C24 . 1.474(5) ?
C23 H23A . 0.9700 ?
C23 H23B . 0.9700 ?
C24 C25 . 1.480(4) ?
C25 C26 . 1.525(3) ?
C25 H25A . 0.9700 ?
C25 H25B . 0.9700 ?
C26 H26A . 0.9700 ?
C26 H26B . 0.9700 ?
C27 H27A . 0.9600 ?
C27 H27B . 0.9600 ?
C27 H27C . 0.9600 ?

loop_
_geom_hbond_atom_site_label_D
_geom_hbond_atom_site_label_H
_geom_hbond_atom_site_label_A
_geom_hbond_site_symmetry_A
_geom_hbond_distance_DH
_geom_hbond_distance_HA
_geom_hbond_distance_DA
_geom_hbond_angle_DHA
C20 H20a N3 1_555 0.96 2.46 3.184(4) 132
C9 H9a O2 1_645 0.97 2.60 3.412(5) 142
C21 H21b O3 1_455 0.97 2.48 3.252(4) 136

loop_
_geom_torsion_atom_site_label_1
_geom_torsion_atom_site_label_2
_geom_torsion_atom_site_label_3
_geom_torsion_atom_site_label_4
_geom_torsion_site_symmetry_1
_geom_torsion_site_symmetry_2
_geom_torsion_site_symmetry_3
_geom_torsion_site_symmetry_4
_geom_torsion
_geom_torsion_publ_flag
C6 C1 C2 C3 . . . . 3.8(3) ?
C7 C1 C2 C3 . . . . -173.44(19) ?
C6 C1 C2 C13 . . . . -177.93(19) ?
C7 C1 C2 C13 . . . . 4.8(3) ?
C1 C2 C3 C4 . . . . -3.7(3) ?
C13 C2 C3 C4 . . . . 178.0(2) ?
C1 C2 C3 C14 . . . . 174.9(2) ?
C13 C2 C3 C14 . . . . -3.3(3) ?
C2 C3 C4 C5 . . . . 0.1(3) ?
C14 C3 C4 C5 . . . . -178.57(19) ?
C2 C3 C4 C20 . . . . 178.1(2) ?
C14 C3 C4 C20 . . . . -0.6(3) ?
C3 C4 C5 C6 . . . . 3.4(3) ?
C20 C4 C5 C6 . . . . -174.6(2) ?
C3 C4 C5 C21 . . . . -179.76(19) ?
C20 C4 C5 C21 . . . . 2.2(3) ?
C4 C5 C6 C1 . . . . -3.3(3) ?
C21 C5 C6 C1 . . . . 179.92(19) ?
C4 C5 C6 C27 . . . . 174.0(2) ?
C21 C5 C6 C27 . . . . -2.8(3) ?
C2 C1 C6 C5 . . . . -0.3(3) ?
C7 C1 C6 C5 . . . . 177.04(19) ?
C2 C1 C6 C27 . . . . -177.6(2) ?
C7 C1 C6 C27 . . . . -0.3(3) ?
C12 N1 C7 C1 . . . . -61.7(3) ?
C8 N1 C7 C1 . . . . 175.3(2) ?
C6 C1 C7 N1 . . . . -73.9(2) ?
C2 C1 C7 N1 . . . . 103.4(2) ?
C12 N1 C8 C9 . . . . 58.7(3) ?
C7 N1 C8 C9 . . . . -177.2(2) ?
N1 C8 C9 C10 . . . . -49.5(3) ?
C8 C9 C10 O1 . . . . -135.9(3) ?
C8 C9 C10 C11 . . . . 43.5(4) ?
O1 C10 C11 C12 . . . . 133.7(3) ?
C9 C10 C11 C12 . . . . -45.6(4) ?
C8 N1 C12 C11 . . . . -61.6(3) ?
C7 N1 C12 C11 . . . . 174.8(2) ?
C10 C11 C12 N1 . . . . 54.7(3) ?
C15 N2 C14 C3 . . . . 68.0(3) ?
C19 N2 C14 C3 . . . . -170.7(2) ?
C2 C3 C14 N2 . . . . -104.4(3) ?
C4 C3 C14 N2 . . . . 74.3(3) ?
C19 N2 C15 C16 . . . . 61.4(3) ?
C14 N2 C15 C16 . . . . -177.0(2) ?
N2 C15 C16 C17 . . . . -51.2(3) ?
C15 C16 C17 O2 . . . . -137.8(3) ?
C15 C16 C17 C18 . . . . 42.1(4) ?
O2 C17 C18 C19 . . . . 136.7(3) ?
C16 C17 C18 C19 . . . . -43.1(4) ?
C15 N2 C19 C18 . . . . -61.9(3) ?
C14 N2 C19 C18 . . . . 175.0(2) ?
C17 C18 C19 N2 . . . . 52.8(4) ?
C26 N3 C21 C5 . . . . 71.4(3) ?
C22 N3 C21 C5 . . . . -168.0(2) ?
C4 C5 C21 N3 . . . . 71.9(3) ?
C6 C5 C21 N3 . . . . -111.3(2) ?
C26 N3 C22 C23 . . . . -63.1(3) ?
C21 N3 C22 C23 . . . . 175.1(3) ?
N3 C22 C23 C24 . . . . 57.7(4) ?
C22 C23 C24 O3 . . . . 126.4(3) ?
C22 C23 C24 C25 . . . . -50.7(4) ?
O3 C24 C25 C26 . . . . -129.9(3) ?
C23 C24 C25 C26 . . . . 47.2(4) ?
C22 N3 C26 C25 . . . . 60.0(3) ?
C21 N3 C26 C25 . . . . 180.0(2) ?
C24 C25 C26 N3 . . . . -51.3(3) ?

loop_
_cod_related_entry_id
_cod_related_entry_database
_cod_related_entry_code
1 ChemSpider 24745040
